data_4504837
loop_
_publ_author_name
'Ballabh, Amar'
'Trivedi, Darshak R.'
'Dastidar, Parthasarathi'

_publ_section_title
;
 Ascertaining the 1D Hydrogen-Bonded Network in Organic Ionic Solids
;
_journal_issue 4
_journal_name_full 'Crystal Growth &amp; Design'
_journal_page_first 1545
_journal_paper_doi 10.1021/cg050020i
_journal_volume 5
_journal_year 2005
_chemical_formula_sum 'C32 H52 N2 O4'
_chemical_formula_weight 528.76
_chemical_name_systematic
; 
 ? 
;
_space_group_IT_number 2
_symmetry_cell_setting triclinic
_symmetry_space_group_name_Hall '-P 1'
_symmetry_space_group_name_H-M 'P -1'
_atom_sites_solution_hydrogens geom
_atom_sites_solution_primary direct
_atom_sites_solution_secondary difmap
_audit_creation_method SHELXL-97
_cell_angle_alpha 75.368(3)
_cell_angle_beta 75.277(3)
_cell_angle_gamma 84.510(3)
_cell_formula_units_Z 2
_cell_length_a 10.4672(17)
_cell_length_b 11.4926(19)
_cell_length_c 13.068(2)
_cell_measurement_temperature 293(2)
_cell_volume 1470.3(4)
_computing_cell_refinement 'BRUKER AXS SMART 3'
_computing_data_collection 'BRUKER AXS SMART 3'
_computing_data_reduction 'BRUKER AXS SMART 3'
_computing_molecular_graphics 'PLATON, MERCURY 1.2'
_computing_structure_refinement 'SHELXL-97 (Sheldrick, 1997)'
_computing_structure_solution 'SHELXS-97 (Sheldrick, 1990)'
_diffrn_ambient_temperature 293(2)
_diffrn_detector_area_resol_mean 0.3
_diffrn_measured_fraction_theta_full 0.864
_diffrn_measured_fraction_theta_max 0.864
_diffrn_measurement_device_type 'BRUKER SMART CCD AREA DETECTOR'
_diffrn_measurement_method PHI-OMEGA
_diffrn_radiation_monochromator graphite
_diffrn_radiation_source 'fine-focus sealed tube'
_diffrn_radiation_type MoK\a
_diffrn_radiation_wavelength 0.71073
_diffrn_reflns_av_R_equivalents 0.0324
_diffrn_reflns_av_sigmaI/netI 0.0529
_diffrn_reflns_limit_h_max 12
_diffrn_reflns_limit_h_min -13
_diffrn_reflns_limit_k_max 15
_diffrn_reflns_limit_k_min -13
_diffrn_reflns_limit_l_max 17
_diffrn_reflns_limit_l_min -15
_diffrn_reflns_number 8476
_diffrn_reflns_theta_full 28.31
_diffrn_reflns_theta_max 28.31
_diffrn_reflns_theta_min 1.66
_diffrn_standards_decay_% <10%
_exptl_absorpt_coefficient_mu 0.077
_exptl_absorpt_correction_type SADABS
_exptl_crystal_colour COLORLESS
_exptl_crystal_density_diffrn 1.194
_exptl_crystal_density_method 'not measured'
_exptl_crystal_description PLATE
_exptl_crystal_F_000 580
_exptl_crystal_size_max 1.87mm
_exptl_crystal_size_mid 0.65mm
_exptl_crystal_size_min 0.37mm
_refine_diff_density_max 0.382
_refine_diff_density_min -0.307
_refine_diff_density_rms 0.071
_refine_ls_extinction_method none
_refine_ls_goodness_of_fit_ref 1.044
_refine_ls_hydrogen_treatment mixed
_refine_ls_matrix_type full
_refine_ls_number_parameters 343
_refine_ls_number_reflns 6317
_refine_ls_number_restraints 0
_refine_ls_restrained_S_all 1.044
_refine_ls_R_factor_all 0.0533
_refine_ls_R_factor_gt 0.0507
_refine_ls_shift/su_max 0.000
_refine_ls_shift/su_mean 0.000
_refine_ls_structure_factor_coef Fsqd
_refine_ls_weighting_details 'calc w=1/[\s^2^(Fo^2^)+(0.0833P)^2^+0.3899P] where P=(Fo^2^+2Fc^2^)/3'
_refine_ls_weighting_scheme calc
_refine_ls_wR_factor_gt 0.1392
_refine_ls_wR_factor_ref 0.1420
_reflns_number_gt 5778
_reflns_number_total 6317
_reflns_threshold_expression >2sigma(I)
_cod_data_source_file 14_FINAL.cif
_cod_data_source_block ab561brm
_cod_depositor_comments
;
The following automatic conversions were performed:

'_symmetry_cell_setting' value 'TRICLINIC' changed to 'triclinic'
according to /home/saulius/struct/CIF-dictionaries/cif_core.dic
dictionary named 'cif_core.dic' version 2.4.1 from 2010-06-29.

Automatic conversion script
Id: cif_fix_values 1715 2011-07-08 13:25:40Z adriana 
;
_cod_original_cell_volume 1470.2(4)
_cod_original_sg_symbol_H-M P-1
_cod_database_code 4504837

loop_
_symmetry_equiv_pos_as_xyz
'x, y, z'
'-x, -y, -z'

loop_
_atom_site_label
_atom_site_type_symbol
_atom_site_fract_x
_atom_site_fract_y
_atom_site_fract_z
_atom_site_U_iso_or_equiv
_atom_site_adp_type
_atom_site_occupancy
_atom_site_symmetry_multiplicity
_atom_site_calc_flag
_atom_site_refinement_flags
N1 N 0.05564(9) 0.67903(8) 0.45188(8) 0.0130(2) Uani 1 1 d .
H1N H 0.0000 0.6445 0.5149 0.016 Uiso 1 1 calc R
H2N H 0.0786 0.6234 0.4123 0.016 Uiso 1 1 calc R
N2 N 0.83583(10) 0.34705(8) 0.02880(8) 0.0141(2) Uani 1 1 d .
H3N H 0.8689 0.3961 -0.0365 0.017 Uiso 1 1 calc R
H4N H 0.9049 0.3163 0.0575 0.017 Uiso 1 1 calc R
O1 O 0.12565(10) 0.52855(8) 0.19238(7) 0.0244(2) Uani 1 1 d .
O2 O 0.10027(8) 0.47945(7) 0.37314(7) 0.01663(18) Uani 1 1 d .
O3 O -0.06091(9) 0.30255(8) 0.26868(7) 0.0222(2) Uani 1 1 d .
O4 O 0.03353(9) 0.23784(8) 0.11766(7) 0.0206(2) Uani 1 1 d .
C1 C 0.13830(11) 0.45859(10) 0.27862(9) 0.0149(2) Uani 1 1 d .
C1' C 0.17792(11) 0.71039(10) 0.47785(9) 0.0137(2) Uani 1 1 d .
H1A H 0.1523 0.7657 0.5263 0.016 Uiso 1 1 calc R
C2 C 0.21080(11) 0.33852(10) 0.27573(9) 0.0142(2) Uani 1 1 d .
C2' C 0.27605(12) 0.77273(11) 0.37481(10) 0.0177(2) Uani 1 1 d .
H2A H 0.2361 0.8471 0.3404 0.021 Uiso 1 1 calc R
H2B H 0.2983 0.7213 0.3238 0.021 Uiso 1 1 calc R
C3 C 0.32659(12) 0.31640(11) 0.31336(9) 0.0174(2) Uani 1 1 d .
H3 H 0.3555 0.3745 0.3398 0.021 Uiso 1 1 calc R
C3' C 0.40189(12) 0.79989(11) 0.40300(11) 0.0205(3) Uani 1 1 d .
H3A H 0.4657 0.8340 0.3364 0.025 Uiso 1 1 calc R
H3B H 0.3808 0.8591 0.4467 0.025 Uiso 1 1 calc R
C4 C 0.39883(12) 0.20905(12) 0.31167(10) 0.0211(3) Uani 1 1 d .
H4 H 0.4755 0.1949 0.3372 0.025 Uiso 1 1 calc R
C4' C 0.46305(12) 0.68703(11) 0.46551(11) 0.0217(3) Uani 1 1 d .
H4B H 0.4937 0.6313 0.4190 0.026 Uiso 1 1 calc R
H4A H 0.5387 0.7085 0.4862 0.026 Uiso 1 1 calc R
C5 C 0.35582(13) 0.12269(11) 0.27152(10) 0.0219(3) Uani 1 1 d .
H5 H 0.4040 0.0506 0.2699 0.026 Uiso 1 1 calc R
C5' C 0.36219(12) 0.62645(11) 0.56732(10) 0.0192(2) Uani 1 1 d .
H5A H 0.3372 0.6798 0.6166 0.023 Uiso 1 1 calc R
H5B H 0.4017 0.5534 0.6044 0.023 Uiso 1 1 calc R
C6 C 0.24110(12) 0.14386(11) 0.23381(10) 0.0190(2) Uani 1 1 d .
H6 H 0.2135 0.0858 0.2065 0.023 Uiso 1 1 calc R
C6' C 0.23892(12) 0.59573(10) 0.53813(10) 0.0163(2) Uani 1 1 d .
H6A H 0.2625 0.5386 0.4924 0.020 Uiso 1 1 calc R
H6B H 0.1752 0.5591 0.6039 0.020 Uiso 1 1 calc R
C7 C 0.16647(11) 0.25116(10) 0.23628(9) 0.0147(2) Uani 1 1 d .
C7' C -0.01882(11) 0.78034(9) 0.39141(9) 0.0135(2) Uani 1 1 d .
H7A H 0.0389 0.8136 0.3200 0.016 Uiso 1 1 calc R
C8 C 0.03481(11) 0.26608(10) 0.20537(9) 0.0153(2) Uani 1 1 d .
C8' C -0.05838(12) 0.88075(10) 0.45151(10) 0.0174(2) Uani 1 1 d .
H8A H 0.0204 0.9152 0.4562 0.021 Uiso 1 1 calc R
H8B H -0.1088 0.8480 0.5250 0.021 Uiso 1 1 calc R
C9' C -0.14162(13) 0.97918(10) 0.39213(11) 0.0202(3) Uani 1 1 d .
H9A H -0.1707 1.0395 0.4341 0.024 Uiso 1 1 calc R
H9B H -0.0876 1.0181 0.3218 0.024 Uiso 1 1 calc R
C10' C -0.26208(12) 0.92766(10) 0.37575(10) 0.0180(2) Uani 1 1 d .
H10B H -0.3105 0.9912 0.3352 0.022 Uiso 1 1 calc R
H10A H -0.3203 0.8949 0.4460 0.022 Uiso 1 1 calc R
C11' C -0.21884(12) 0.82871(10) 0.31367(10) 0.0168(2) Uani 1 1 d .
H11A H -0.1658 0.8629 0.2415 0.020 Uiso 1 1 calc R
H11B H -0.2962 0.7951 0.3056 0.020 Uiso 1 1 calc R
C12' C -0.13840(11) 0.72880(10) 0.37386(10) 0.0156(2) Uani 1 1 d .
H12B H -0.1936 0.6901 0.4437 0.019 Uiso 1 1 calc R
H12A H -0.1090 0.6686 0.3318 0.019 Uiso 1 1 calc R
C13' C 0.77419(11) 0.24475(10) 0.00902(9) 0.0144(2) Uani 1 1 d .
H13A H 0.7036 0.2768 -0.0283 0.017 Uiso 1 1 calc R
C14' C 0.71648(12) 0.15523(10) 0.11501(9) 0.0170(2) Uani 1 1 d .
H14A H 0.6465 0.1945 0.1603 0.020 Uiso 1 1 calc R
H14B H 0.7846 0.1260 0.1545 0.020 Uiso 1 1 calc R
C15' C 0.66117(13) 0.04937(11) 0.09009(10) 0.0205(3) Uani 1 1 d .
H15B H 0.6270 -0.0086 0.1577 0.025 Uiso 1 1 calc R
H15A H 0.5885 0.0783 0.0557 0.025 Uiso 1 1 calc R
C16' C 0.76641(14) -0.01217(11) 0.01553(10) 0.0223(3) Uani 1 1 d .
H16B H 0.7270 -0.0755 -0.0019 0.027 Uiso 1 1 calc R
H16A H 0.8346 -0.0487 0.0529 0.027 Uiso 1 1 calc R
C17' C 0.82825(13) 0.07761(11) -0.08943(10) 0.0204(3) Uani 1 1 d .
H17B H 0.7624 0.1064 -0.1313 0.025 Uiso 1 1 calc R
H17A H 0.8996 0.0377 -0.1328 0.025 Uiso 1 1 calc R
C18' C 0.88197(12) 0.18457(10) -0.06549(9) 0.0175(2) Uani 1 1 d .
H18A H 0.9548 0.1571 -0.0310 0.021 Uiso 1 1 calc R
H18B H 0.9153 0.2426 -0.1333 0.021 Uiso 1 1 calc R
C19' C 0.75311(11) 0.42386(10) 0.10045(9) 0.0140(2) Uani 1 1 d .
H19A H 0.7341 0.3770 0.1762 0.017 Uiso 1 1 calc R
C20' C 0.83815(12) 0.52938(10) 0.08957(10) 0.0172(2) Uani 1 1 d .
H20A H 0.9161 0.4988 0.1164 0.021 Uiso 1 1 calc R
H20B H 0.8672 0.5694 0.0132 0.021 Uiso 1 1 calc R
C21' C 0.76400(12) 0.62054(11) 0.15226(10) 0.0197(3) Uani 1 1 d .
H21A H 0.7464 0.5841 0.2298 0.024 Uiso 1 1 calc R
H21B H 0.8187 0.6892 0.1373 0.024 Uiso 1 1 calc R
C22' C 0.63379(13) 0.66304(11) 0.12057(11) 0.0222(3) Uani 1 1 d .
H22A H 0.6514 0.7073 0.0450 0.027 Uiso 1 1 calc R
H22B H 0.5859 0.7165 0.1651 0.027 Uiso 1 1 calc R
C23' C 0.54993(12) 0.55517(11) 0.13666(11) 0.0199(3) Uani 1 1 d .
H23A H 0.4679 0.5832 0.1155 0.024 Uiso 1 1 calc R
H23B H 0.5283 0.5138 0.2131 0.024 Uiso 1 1 calc R
C24' C 0.62311(12) 0.46725(10) 0.06891(10) 0.0175(2) Uani 1 1 d .
H24A H 0.5686 0.3990 0.0815 0.021 Uiso 1 1 calc R
H24B H 0.6404 0.5069 -0.0079 0.021 Uiso 1 1 calc R

loop_
_atom_site_aniso_label
_atom_site_aniso_U_11
_atom_site_aniso_U_22
_atom_site_aniso_U_33
_atom_site_aniso_U_23
_atom_site_aniso_U_13
_atom_site_aniso_U_12
N1 0.0175(5) 0.0091(4) 0.0122(4) -0.0022(3) -0.0028(4) -0.0023(3)
N2 0.0182(5) 0.0116(4) 0.0127(4) -0.0031(3) -0.0029(4) -0.0022(3)
O1 0.0398(5) 0.0147(4) 0.0161(4) 0.0005(3) -0.0067(4) 0.0003(4)
O2 0.0244(4) 0.0118(4) 0.0139(4) -0.0044(3) -0.0029(3) -0.0021(3)
O3 0.0206(4) 0.0262(5) 0.0196(4) -0.0066(4) -0.0032(3) 0.0004(3)
O4 0.0257(5) 0.0200(4) 0.0201(5) -0.0084(3) -0.0095(4) 0.0012(3)
C1 0.0188(5) 0.0110(5) 0.0149(5) -0.0021(4) -0.0035(4) -0.0043(4)
C1' 0.0174(5) 0.0105(5) 0.0140(5) -0.0022(4) -0.0050(4) -0.0021(4)
C2 0.0182(5) 0.0125(5) 0.0100(5) -0.0015(4) -0.0007(4) -0.0022(4)
C2' 0.0188(6) 0.0162(5) 0.0157(5) 0.0014(4) -0.0041(4) -0.0024(4)
C3 0.0184(5) 0.0194(6) 0.0140(5) -0.0035(4) -0.0020(4) -0.0045(4)
C3' 0.0179(6) 0.0177(6) 0.0233(6) 0.0008(5) -0.0043(5) -0.0041(4)
C4 0.0174(6) 0.0257(6) 0.0188(6) -0.0040(5) -0.0039(4) 0.0010(5)
C4' 0.0190(6) 0.0199(6) 0.0246(6) -0.0013(5) -0.0060(5) -0.0003(4)
C5 0.0232(6) 0.0181(6) 0.0221(6) -0.0054(5) -0.0035(5) 0.0065(5)
C5' 0.0213(6) 0.0166(5) 0.0196(6) -0.0011(4) -0.0081(5) -0.0006(4)
C6 0.0252(6) 0.0150(5) 0.0174(6) -0.0063(4) -0.0038(5) -0.0001(4)
C6' 0.0203(6) 0.0114(5) 0.0169(6) -0.0012(4) -0.0057(4) -0.0012(4)
C7 0.0183(5) 0.0134(5) 0.0106(5) -0.0018(4) -0.0012(4) -0.0016(4)
C7' 0.0179(5) 0.0099(5) 0.0125(5) -0.0017(4) -0.0038(4) -0.0020(4)
C8 0.0199(6) 0.0101(5) 0.0156(5) -0.0011(4) -0.0049(4) -0.0024(4)
C8' 0.0235(6) 0.0115(5) 0.0199(6) -0.0058(4) -0.0084(5) 0.0001(4)
C9' 0.0249(6) 0.0117(5) 0.0264(6) -0.0050(5) -0.0105(5) 0.0010(4)
C10' 0.0198(6) 0.0158(5) 0.0183(6) -0.0036(4) -0.0048(4) 0.0002(4)
C11' 0.0187(5) 0.0163(5) 0.0160(5) -0.0034(4) -0.0054(4) -0.0016(4)
C12' 0.0186(5) 0.0122(5) 0.0170(5) -0.0039(4) -0.0048(4) -0.0030(4)
C13' 0.0186(5) 0.0113(5) 0.0142(5) -0.0037(4) -0.0044(4) -0.0016(4)
C14' 0.0204(6) 0.0148(5) 0.0144(5) -0.0040(4) -0.0003(4) -0.0032(4)
C15' 0.0254(6) 0.0148(5) 0.0194(6) -0.0029(4) -0.0013(5) -0.0063(4)
C16' 0.0339(7) 0.0126(5) 0.0186(6) -0.0041(4) -0.0019(5) -0.0036(5)
C17' 0.0312(7) 0.0146(5) 0.0149(6) -0.0050(4) -0.0020(5) -0.0034(5)
C18' 0.0232(6) 0.0141(5) 0.0137(5) -0.0038(4) -0.0001(4) -0.0031(4)
C19' 0.0178(5) 0.0116(5) 0.0129(5) -0.0038(4) -0.0030(4) -0.0012(4)
C20' 0.0202(6) 0.0140(5) 0.0181(6) -0.0047(4) -0.0039(4) -0.0038(4)
C21' 0.0258(6) 0.0149(5) 0.0203(6) -0.0067(4) -0.0050(5) -0.0044(4)
C22' 0.0290(7) 0.0144(5) 0.0248(6) -0.0076(5) -0.0072(5) 0.0010(5)
C23' 0.0214(6) 0.0183(6) 0.0227(6) -0.0084(5) -0.0077(5) 0.0025(4)
C24' 0.0207(6) 0.0151(5) 0.0189(6) -0.0061(4) -0.0071(4) 0.0000(4)

loop_
_atom_type_symbol
_atom_type_description
_atom_type_scat_dispersion_real
_atom_type_scat_dispersion_imag
_atom_type_scat_source
C C 0.0033 0.0016 'International Tables Vol C Tables 4.2.6.8 and 6.1.1.4'
H H 0.0000 0.0000 'International Tables Vol C Tables 4.2.6.8 and 6.1.1.4'
N N 0.0061 0.0033 'International Tables Vol C Tables 4.2.6.8 and 6.1.1.4'
O O 0.0106 0.0060 'International Tables Vol C Tables 4.2.6.8 and 6.1.1.4'

loop_
_geom_angle_atom_site_label_1
_geom_angle_atom_site_label_2
_geom_angle_atom_site_label_3
_geom_angle
_geom_angle_site_symmetry_1
_geom_angle_site_symmetry_3
C1' N1 C7' 117.04(8) . .
C1' N1 H1N 108.0 . .
C7' N1 H1N 108.0 . .
C1' N1 H2N 108.0 . .
C7' N1 H2N 108.0 . .
H1N N1 H2N 107.3 . .
C13' N2 C19' 119.48(9) . .
C13' N2 H3N 107.4 . .
C19' N2 H3N 107.4 . .
C13' N2 H4N 107.4 . .
C19' N2 H4N 107.4 . .
H3N N2 H4N 107.0 . .
O2 O2 C1 0(10) 1 .
O1 C1 O2 125.92(11) . 1
O1 C1 O2 125.92(11) . .
O2 C1 O2 0.00(8) 1 .
O1 C1 C2 119.49(10) . .
O2 C1 C2 114.51(10) 1 .
O2 C1 C2 114.51(10) . .
N1 C1' C2' 111.19(9) . .
N1 C1' C6' 108.82(9) . .
C2' C1' C6' 111.54(9) . .
N1 C1' H1A 108.4 . .
C2' C1' H1A 108.4 . .
C6' C1' H1A 108.4 . .
C3 C2 C7 119.83(10) . .
C3 C2 C1 117.80(10) . .
C7 C2 C1 122.37(10) . .
C1' C2' C3' 110.17(10) . .
C1' C2' H2A 109.6 . .
C3' C2' H2A 109.6 . .
C1' C2' H2B 109.6 . .
C3' C2' H2B 109.6 . .
H2A C2' H2B 108.1 . .
C4 C3 C2 120.83(11) . .
C4 C3 H3 119.6 . .
C2 C3 H3 119.6 . .
C4' C3' C2' 111.87(10) . .
C4' C3' H3A 109.2 . .
C2' C3' H3A 109.2 . .
C4' C3' H3B 109.2 . .
C2' C3' H3B 109.2 . .
H3A C3' H3B 107.9 . .
C3 C4 C5 119.48(11) . .
C3 C4 H4 120.3 . .
C5 C4 H4 120.3 . .
C5' C4' C3' 110.61(10) . .
C5' C4' H4B 109.5 . .
C3' C4' H4B 109.5 . .
C5' C4' H4A 109.5 . .
C3' C4' H4A 109.5 . .
H4B C4' H4A 108.1 . .
C6 C5 C4 120.14(11) . .
C6 C5 H5 119.9 . .
C4 C5 H5 119.9 . .
C4' C5' C6' 111.00(10) . .
C4' C5' H5A 109.4 . .
C6' C5' H5A 109.4 . .
C4' C5' H5B 109.4 . .
C6' C5' H5B 109.4 . .
H5A C5' H5B 108.0 . .
C5 C6 C7 120.96(11) . .
C5 C6 H6 119.5 . .
C7 C6 H6 119.5 . .
C1' C6' C5' 109.53(9) . .
C1' C6' H6A 109.8 . .
C5' C6' H6A 109.8 . .
C1' C6' H6B 109.8 . .
C5' C6' H6B 109.8 . .
H6A C6' H6B 108.2 . .
C6 C7 C2 118.76(11) . .
C6 C7 C8 119.54(10) . .
C2 C7 C8 121.51(10) . .
N1 C7' C8' 111.56(9) . .
N1 C7' C12' 108.27(8) . .
C8' C7' C12' 111.99(9) . .
N1 C7' H7A 108.3 . .
C8' C7' H7A 108.3 . .
C12' C7' H7A 108.3 . .
O3 C8 O4 126.62(11) . .
O3 C8 C7 117.01(10) . .
O4 C8 C7 116.35(10) . .
C7' C8' C9' 110.59(9) . .
C7' C8' H8A 109.5 . .
C9' C8' H8A 109.5 . .
C7' C8' H8B 109.5 . .
C9' C8' H8B 109.5 . .
H8A C8' H8B 108.1 . .
C10' C9' C8' 111.52(9) . .
C10' C9' H9A 109.3 . .
C8' C9' H9A 109.3 . .
C10' C9' H9B 109.3 . .
C8' C9' H9B 109.3 . .
H9A C9' H9B 108.0 . .
C9' C10' C11' 110.20(10) . .
C9' C10' H10B 109.6 . .
C11' C10' H10B 109.6 . .
C9' C10' H10A 109.6 . .
C11' C10' H10A 109.6 . .
H10B C10' H10A 108.1 . .
C10' C11' C12' 110.88(9) . .
C10' C11' H11A 109.5 . .
C12' C11' H11A 109.5 . .
C10' C11' H11B 109.5 . .
C12' C11' H11B 109.5 . .
H11A C11' H11B 108.1 . .
C7' C12' C11' 110.43(9) . .
C7' C12' H12B 109.6 . .
C11' C12' H12B 109.6 . .
C7' C12' H12A 109.6 . .
C11' C12' H12A 109.6 . .
H12B C12' H12A 108.1 . .
N2 C13' C14' 111.63(9) . .
N2 C13' C18' 107.08(9) . .
C14' C13' C18' 110.98(9) . .
N2 C13' H13A 109.0 . .
C14' C13' H13A 109.0 . .
C18' C13' H13A 109.0 . .
C13' C14' C15' 109.59(9) . .
C13' C14' H14A 109.8 . .
C15' C14' H14A 109.8 . .
C13' C14' H14B 109.8 . .
C15' C14' H14B 109.8 . .
H14A C14' H14B 108.2 . .
C16' C15' C14' 111.64(10) . .
C16' C15' H15B 109.3 . .
C14' C15' H15B 109.3 . .
C16' C15' H15A 109.3 . .
C14' C15' H15A 109.3 . .
H15B C15' H15A 108.0 . .
C15' C16' C17' 110.99(10) . .
C15' C16' H16B 109.4 . .
C17' C16' H16B 109.4 . .
C15' C16' H16A 109.4 . .
C17' C16' H16A 109.4 . .
H16B C16' H16A 108.0 . .
C16' C17' C18' 111.25(10) . .
C16' C17' H17B 109.4 . .
C18' C17' H17B 109.4 . .
C16' C17' H17A 109.4 . .
C18' C17' H17A 109.4 . .
H17B C17' H17A 108.0 . .
C13' C18' C17' 110.85(10) . .
C13' C18' H18A 109.5 . .
C17' C18' H18A 109.5 . .
C13' C18' H18B 109.5 . .
C17' C18' H18B 109.5 . .
H18A C18' H18B 108.1 . .
N2 C19' C24' 112.27(9) . .
N2 C19' C20' 106.13(9) . .
C24' C19' C20' 111.44(9) . .
N2 C19' H19A 109.0 . .
C24' C19' H19A 109.0 . .
C20' C19' H19A 109.0 . .
C21' C20' C19' 112.40(10) . .
C21' C20' H20A 109.1 . .
C19' C20' H20A 109.1 . .
C21' C20' H20B 109.1 . .
C19' C20' H20B 109.1 . .
H20A C20' H20B 107.9 . .
C22' C21' C20' 111.36(10) . .
C22' C21' H21A 109.4 . .
C20' C21' H21A 109.4 . .
C22' C21' H21B 109.4 . .
C20' C21' H21B 109.4 . .
H21A C21' H21B 108.0 . .
C21' C22' C23' 110.07(10) . .
C21' C22' H22A 109.6 . .
C23' C22' H22A 109.6 . .
C21' C22' H22B 109.6 . .
C23' C22' H22B 109.6 . .
H22A C22' H22B 108.2 . .
C22' C23' C24' 111.28(10) . .
C22' C23' H23A 109.4 . .
C24' C23' H23A 109.4 . .
C22' C23' H23B 109.4 . .
C24' C23' H23B 109.4 . .
H23A C23' H23B 108.0 . .
C19' C24' C23' 109.86(9) . .
C19' C24' H24A 109.7 . .
C23' C24' H24A 109.7 . .
C19' C24' H24B 109.7 . .
C23' C24' H24B 109.7 . .
H24A C24' H24B 108.2 . .

loop_
_geom_bond_atom_site_label_1
_geom_bond_atom_site_label_2
_geom_bond_distance
_geom_bond_site_symmetry_2
N1 C1' 1.5014(14) .
N1 C7' 1.5040(14) .
N1 H1N 0.9000 .
N1 H2N 0.9000 .
N2 C13' 1.4997(14) .
N2 C19' 1.5049(14) .
N2 H3N 0.9000 .
N2 H4N 0.9000 .
O1 C1 1.2376(15) .
O2 O2 0.000(2) 1
O2 C1 1.2740(14) .
O3 C8 1.2399(15) .
O4 C8 1.2713(14) .
C1 O2 1.2740(14) 1
C1 C2 1.5142(15) .
C1' C2' 1.5270(16) .
C1' C6' 1.5281(15) .
C1' H1A 0.9800 .
C2 C3 1.3987(16) .
C2 C7 1.4005(15) .
C2' C3' 1.5334(16) .
C2' H2A 0.9700 .
C2' H2B 0.9700 .
C3 C4 1.3861(17) .
C3 H3 0.9300 .
C3' C4' 1.5267(17) .
C3' H3A 0.9700 .
C3' H3B 0.9700 .
C4 C5 1.3898(18) .
C4 H4 0.9300 .
C4' C5' 1.5258(18) .
C4' H4B 0.9700 .
C4' H4A 0.9700 .
C5 C6 1.3886(18) .
C5 H5 0.9300 .
C5' C6' 1.5299(16) .
C5' H5A 0.9700 .
C5' H5B 0.9700 .
C6 C7 1.3982(16) .
C6 H6 0.9300 .
C6' H6A 0.9700 .
C6' H6B 0.9700 .
C7 C8 1.5147(16) .
C7' C8' 1.5234(15) .
C7' C12' 1.5253(15) .
C7' H7A 0.9800 .
C8' C9' 1.5338(16) .
C8' H8A 0.9700 .
C8' H8B 0.9700 .
C9' C10' 1.5265(17) .
C9' H9A 0.9700 .
C9' H9B 0.9700 .
C10' C11' 1.5288(16) .
C10' H10B 0.9700 .
C10' H10A 0.9700 .
C11' C12' 1.5302(16) .
C11' H11A 0.9700 .
C11' H11B 0.9700 .
C12' H12B 0.9700 .
C12' H12A 0.9700 .
C13' C14' 1.5217(16) .
C13' C18' 1.5269(15) .
C13' H13A 0.9800 .
C14' C15' 1.5336(16) .
C14' H14A 0.9700 .
C14' H14B 0.9700 .
C15' C16' 1.5220(17) .
C15' H15B 0.9700 .
C15' H15A 0.9700 .
C16' C17' 1.5253(17) .
C16' H16B 0.9700 .
C16' H16A 0.9700 .
C17' C18' 1.5300(16) .
C17' H17B 0.9700 .
C17' H17A 0.9700 .
C18' H18A 0.9700 .
C18' H18B 0.9700 .
C19' C24' 1.5237(16) .
C19' C20' 1.5291(15) .
C19' H19A 0.9800 .
C20' C21' 1.5252(16) .
C20' H20A 0.9700 .
C20' H20B 0.9700 .
C21' C22' 1.5247(18) .
C21' H21A 0.9700 .
C21' H21B 0.9700 .
C22' C23' 1.5278(17) .
C22' H22A 0.9700 .
C22' H22B 0.9700 .
C23' C24' 1.5333(16) .
C23' H23A 0.9700 .
C23' H23B 0.9700 .
C24' H24A 0.9700 .
C24' H24B 0.9700 .

loop_
_geom_hbond_atom_site_label_D
_geom_hbond_atom_site_label_H
_geom_hbond_atom_site_label_A
_geom_hbond_distance_DH
_geom_hbond_distance_HA
_geom_hbond_distance_DA
_geom_hbond_angle_DHA
_geom_hbond_site_symmetry_A
N1 H1N O2 0.90 1.93 2.7888(13) 159.0 2_566
N1 H2N O2 0.90 1.83 2.6983(12) 161.8 1
N2 H3N O1 0.90 1.99 2.8268(14) 154.0 2_665
N2 H4N O4 0.90 1.79 2.6822(13) 173.1 1_655
